data_7213279
loop_
_publ_author_name
'Dinger, Maarten B.'
'Scott, Michael J.'

_publ_section_title
;
 Hydroxy-substituted triarylcarbenium bromides. Synthesis, structure,
 derivatization and facile conversion to highly substituted
 xanthenes&#x200A;&#x2020;
;
_journal_issue 11
_journal_name_full 'Journal of the Chemical Society, Perkin Transactions 1'
_journal_page_first 1741
_journal_paper_doi 10.1039/b001032o
_journal_year 2000
_chemical_formula_sum 'C62.67 H100.33 Li3 O7.67'
_chemical_formula_weight 997.27
_space_group_IT_number 14
_symmetry_space_group_name_Hall '-P 2ybc'
_symmetry_space_group_name_H-M 'P 1 21/c 1'
_atom_sites_solution_hydrogens geom
_atom_sites_solution_primary direct
_atom_sites_solution_secondary difmap
_cell_angle_alpha 90.00
_cell_angle_beta 98.486(2)
_cell_angle_gamma 90.00
_cell_formula_units_Z 4
_cell_length_a 20.9835(14)
_cell_length_b 10.8817(7)
_cell_length_c 27.2374(17)
_cell_measurement_temperature 173(2)
_cell_volume 6151.2(7)
_computing_cell_refinement 'Bruker AXS SMART '
_computing_data_collection ' Bruker AXS SMART '
_computing_data_reduction ' Bruker AXS SMART  '
_computing_structure_refinement 'SHELXL-97 (Sheldrick, 1997)'
_computing_structure_solution 'SHELXS-97 (Sheldrick, 1990)'
_diffrn_ambient_temperature 173(2)
_diffrn_measured_fraction_theta_full 0.998
_diffrn_measured_fraction_theta_max 0.998
_diffrn_radiation_monochromator graphite
_diffrn_radiation_source 'fine-focus sealed tube'
_diffrn_radiation_type MoK\a
_diffrn_radiation_wavelength 0.71073
_diffrn_reflns_av_R_equivalents 0.2046
_diffrn_reflns_av_sigmaI/netI 0.2205
_diffrn_reflns_limit_h_max 22
_diffrn_reflns_limit_h_min -22
_diffrn_reflns_limit_k_max 11
_diffrn_reflns_limit_k_min -9
_diffrn_reflns_limit_l_max 27
_diffrn_reflns_limit_l_min -29
_diffrn_reflns_number 25905
_diffrn_reflns_theta_full 22.50
_diffrn_reflns_theta_max 22.50
_diffrn_reflns_theta_min 1.92
_exptl_absorpt_coefficient_mu 0.068
_exptl_absorpt_correction_T_max 1.00
_exptl_absorpt_correction_T_min 0.85
_exptl_absorpt_correction_type SADABS
_exptl_crystal_colour colorless
_exptl_crystal_density_diffrn 1.077
_exptl_crystal_density_method 'not measured'
_exptl_crystal_description block
_exptl_crystal_F_000 2187
_refine_diff_density_max 0.488
_refine_diff_density_min -0.270
_refine_diff_density_rms 0.063
_refine_ls_extinction_method none
_refine_ls_goodness_of_fit_ref 0.973
_refine_ls_hydrogen_treatment mixed
_refine_ls_matrix_type full
_refine_ls_number_parameters 695
_refine_ls_number_reflns 8046
_refine_ls_number_restraints 5
_refine_ls_restrained_S_all 0.978
_refine_ls_R_factor_all 0.2321
_refine_ls_R_factor_gt 0.0882
_refine_ls_shift/su_max 0.000
_refine_ls_shift/su_mean 0.000
_refine_ls_structure_factor_coef Fsqd
_refine_ls_weighting_details 'calc w=1/[\s^2^(Fo^2^)+(0.1204P)^2^+0.0000P] where P=(Fo^2^+2Fc^2^)/3'
_refine_ls_weighting_scheme calc
_refine_ls_wR_factor_gt 0.1949
_refine_ls_wR_factor_ref 0.2676
_reflns_number_gt 3153
_reflns_number_total 8046
_reflns_threshold_expression >2sigma(I)
_cod_data_source_file b001032osup1.cif
_cod_data_source_block 7b
_cod_database_code 7213279

loop_
_symmetry_equiv_pos_as_xyz
'x, y, z'
'-x, y+1/2, -z+1/2'
'-x, -y, -z'
'x, -y-1/2, z-1/2'

loop_
_atom_site_label
_atom_site_type_symbol
_atom_site_fract_x
_atom_site_fract_y
_atom_site_fract_z
_atom_site_U_iso_or_equiv
_atom_site_adp_type
_atom_site_occupancy
_atom_site_symmetry_multiplicity
_atom_site_calc_flag
_atom_site_refinement_flags
Li3 Li 0.2000(6) 0.7631(11) 0.1509(4) 0.038(3) Uani 1 1 d .
Li2 Li 0.2937(6) 0.8654(12) 0.1277(5) 0.046(4) Uani 1 1 d .
Li1 Li 0.1179(6) 0.6895(12) -0.0045(5) 0.048(4) Uani 1 1 d .
O1 O 0.0886(2) 0.6450(5) 0.05010(17) 0.0431(14) Uani 1 1 d .
O2 O 0.2866(2) 0.7224(4) 0.16706(15) 0.0297(12) Uani 1 1 d .
O3 O 0.2073(2) 0.8359(4) 0.09000(16) 0.0329(13) Uani 1 1 d .
C1 C 0.2195(3) 0.5601(6) 0.0844(2) 0.0224(17) Uani 1 1 d .
C2 C 0.1676(3) 0.5816(6) 0.1185(2) 0.0255(18) Uani 1 1 d .
C3 C 0.1045(3) 0.6209(6) 0.0979(3) 0.0296(18) Uani 1 1 d .
C4 C 0.0561(3) 0.6299(6) 0.1303(3) 0.0309(18) Uani 1 1 d .
C5 C -0.0104(3) 0.6843(7) 0.1105(3) 0.0336(19) Uani 1 1 d .
C6 C -0.0467(3) 0.6040(7) 0.0693(3) 0.045(2) Uani 1 1 d .
H6A H -0.0212 0.5951 0.0429 0.068 Uiso 1 1 calc R
H6B H -0.0870 0.6422 0.0566 0.068 Uiso 1 1 calc R
H6C H -0.0545 0.5246 0.0824 0.068 Uiso 1 1 calc R
C7 C -0.0537(4) 0.6938(8) 0.1519(3) 0.060(3) Uani 1 1 d .
H7A H -0.0940 0.7315 0.1387 0.091 Uiso 1 1 calc R
H7B H -0.0324 0.7427 0.1788 0.091 Uiso 1 1 calc R
H7C H -0.0616 0.6130 0.1639 0.091 Uiso 1 1 calc R
C8 C -0.0021(4) 0.8149(8) 0.0909(3) 0.055(2) Uani 1 1 d .
H8A H 0.0245 0.8123 0.0652 0.083 Uiso 1 1 calc R
H8B H 0.0178 0.8661 0.1175 0.083 Uiso 1 1 calc R
H8C H -0.0436 0.8480 0.0778 0.083 Uiso 1 1 calc R
C9 C 0.0717(3) 0.5893(6) 0.1789(2) 0.0330(19) Uani 1 1 d .
H9A H 0.0405 0.5955 0.1997 0.040 Uiso 1 1 calc R
C10 C 0.1317(3) 0.5394(6) 0.1985(2) 0.0291(18) Uani 1 1 d .
C11 C 0.1441(3) 0.4793(7) 0.2503(2) 0.0344(19) Uani 1 1 d .
C12 C 0.0999(4) 0.5287(8) 0.2852(3) 0.063(3) Uani 1 1 d .
H12A H 0.1135 0.4976 0.3180 0.095 Uiso 1 1 calc R
H12B H 0.0565 0.5028 0.2739 0.095 Uiso 1 1 calc R
H12C H 0.1019 0.6168 0.2857 0.095 Uiso 1 1 calc R
C13 C 0.2139(3) 0.5001(8) 0.2752(3) 0.052(2) Uani 1 1 d .
H13A H 0.2195 0.4666 0.3081 0.078 Uiso 1 1 calc R
H13B H 0.2229 0.5867 0.2768 0.078 Uiso 1 1 calc R
H13C H 0.2429 0.4602 0.2561 0.078 Uiso 1 1 calc R
C14 C 0.1339(4) 0.3427(7) 0.2441(3) 0.061(3) Uani 1 1 d .
H14A H 0.1449 0.3029 0.2757 0.091 Uiso 1 1 calc R
H14B H 0.1608 0.3115 0.2214 0.091 Uiso 1 1 calc R
H14C H 0.0896 0.3267 0.2314 0.091 Uiso 1 1 calc R
C15 C 0.1790(3) 0.5390(6) 0.1673(2) 0.0299(18) Uani 1 1 d .
H15A H 0.2166 0.4858 0.1765 0.036 Uiso 1 1 calc R
C16 C 0.2905(3) 0.5496(6) 0.1125(2) 0.0219(17) Uani 1 1 d .
C17 C 0.3177(3) 0.6262(7) 0.1523(2) 0.0282(18) Uani 1 1 d .
C18 C 0.3813(3) 0.5973(6) 0.1765(2) 0.0287(18) Uani 1 1 d .
C19 C 0.4112(3) 0.6642(7) 0.2244(3) 0.034(2) Uani 1 1 d .
C20 C 0.4712(4) 0.5961(8) 0.2510(3) 0.068(3) Uani 1 1 d .
H20A H 0.5050 0.5993 0.2308 0.102 Uiso 1 1 calc R
H20B H 0.4603 0.5119 0.2563 0.102 Uiso 1 1 calc R
H20C H 0.4855 0.6347 0.2824 0.102 Uiso 1 1 calc R
C21 C 0.4333(4) 0.7935(7) 0.2116(3) 0.055(2) Uani 1 1 d .
H21A H 0.4648 0.7869 0.1895 0.082 Uiso 1 1 calc R
H21B H 0.4519 0.8347 0.2414 0.082 Uiso 1 1 calc R
H21C H 0.3969 0.8396 0.1958 0.082 Uiso 1 1 calc R
C22 C 0.3638(3) 0.6717(7) 0.2626(2) 0.047(2) Uani 1 1 d .
H22A H 0.3845 0.7109 0.2923 0.070 Uiso 1 1 calc R
H22B H 0.3507 0.5903 0.2704 0.070 Uiso 1 1 calc R
H22C H 0.3266 0.7185 0.2489 0.070 Uiso 1 1 calc R
C23 C 0.4180(3) 0.5146(7) 0.1548(3) 0.0323(19) Uani 1 1 d .
H23A H 0.4601 0.5002 0.1698 0.039 Uiso 1 1 calc R
C24 C 0.3949(3) 0.4515(6) 0.1114(2) 0.0239(17) Uani 1 1 d .
C25 C 0.4423(3) 0.3751(7) 0.0854(3) 0.0348(19) Uani 1 1 d .
C26 C 0.4790(4) 0.2808(7) 0.1204(3) 0.053(2) Uani 1 1 d .
H26A H 0.5054 0.2311 0.1023 0.080 Uiso 1 1 calc R
H26B H 0.4489 0.2293 0.1341 0.080 Uiso 1 1 calc R
H26C H 0.5058 0.3227 0.1468 0.080 Uiso 1 1 calc R
C27 C 0.4907(4) 0.4632(7) 0.0677(3) 0.056(2) Uani 1 1 d .
H27A H 0.5167 0.4194 0.0474 0.084 Uiso 1 1 calc R
H27B H 0.5177 0.4974 0.0959 0.084 Uiso 1 1 calc R
H27C H 0.4680 0.5281 0.0487 0.084 Uiso 1 1 calc R
C28 C 0.4081(4) 0.3065(7) 0.0403(3) 0.052(2) Uani 1 1 d .
H28A H 0.4390 0.2590 0.0257 0.078 Uiso 1 1 calc R
H28B H 0.3877 0.3645 0.0165 0.078 Uiso 1 1 calc R
H28C H 0.3762 0.2527 0.0504 0.078 Uiso 1 1 calc R
C29 C 0.3309(3) 0.4686(6) 0.0925(2) 0.0288(18) Uani 1 1 d .
H29A H 0.3138 0.4233 0.0647 0.035 Uiso 1 1 calc R
C30 C 0.2202(3) 0.6553(6) 0.0420(2) 0.0234(17) Uani 1 1 d .
C31 C 0.2120(3) 0.7853(7) 0.0470(3) 0.0298(18) Uani 1 1 d .
C32 C 0.2073(3) 0.8580(7) 0.0034(3) 0.0298(18) Uani 1 1 d .
C33 C 0.1880(4) 0.9930(7) 0.0041(3) 0.043(2) Uani 1 1 d .
C34 C 0.1226(4) 1.0052(8) 0.0225(3) 0.066(3) Uani 1 1 d .
H34A H 0.1251 0.9685 0.0548 0.099 Uiso 1 1 calc R
H34B H 0.0901 0.9642 -0.0002 0.099 Uiso 1 1 calc R
H34C H 0.1117 1.0906 0.0245 0.099 Uiso 1 1 calc R
C35 C 0.2390(5) 1.0667(8) 0.0377(3) 0.076(3) Uani 1 1 d .
H35A H 0.2436 1.0342 0.0708 0.114 Uiso 1 1 calc R
H35B H 0.2260 1.1512 0.0380 0.114 Uiso 1 1 calc R
H35C H 0.2795 1.0610 0.0253 0.114 Uiso 1 1 calc R
C36 C 0.1818(4) 1.0553(7) -0.0475(3) 0.054(2) Uani 1 1 d .
H36A H 0.2225 1.0518 -0.0596 0.082 Uiso 1 1 calc R
H36B H 0.1692 1.1395 -0.0447 0.082 Uiso 1 1 calc R
H36C H 0.1498 1.0131 -0.0702 0.082 Uiso 1 1 calc R
C37 C 0.2214(3) 0.8051(7) -0.0410(3) 0.0330(19) Uani 1 1 d .
H37A H 0.2198 0.8550 -0.0689 0.040 Uiso 1 1 calc R
C38 C 0.2376(3) 0.6827(7) -0.0452(2) 0.0290(18) Uani 1 1 d .
C39 C 0.2594(3) 0.6276(7) -0.0920(2) 0.0327(19) Uani 1 1 d .
C40 C 0.2170(4) 0.5183(8) -0.1106(3) 0.062(3) Uani 1 1 d .
H40A H 0.2312 0.4847 -0.1397 0.093 Uiso 1 1 calc R
H40B H 0.1730 0.5449 -0.1185 0.093 Uiso 1 1 calc R
H40C H 0.2201 0.4565 -0.0852 0.093 Uiso 1 1 calc R
C41 C 0.3291(4) 0.5858(9) -0.0793(3) 0.069(3) Uani 1 1 d .
H41A H 0.3428 0.5485 -0.1079 0.104 Uiso 1 1 calc R
H41B H 0.3325 0.5271 -0.0527 0.104 Uiso 1 1 calc R
H41C H 0.3559 0.6554 -0.0691 0.104 Uiso 1 1 calc R
C42 C 0.2572(4) 0.7211(8) -0.1339(3) 0.055(2) Uani 1 1 d .
H42A H 0.2727 0.6837 -0.1618 0.082 Uiso 1 1 calc R
H42B H 0.2838 0.7902 -0.1227 0.082 Uiso 1 1 calc R
H42C H 0.2136 0.7481 -0.1436 0.082 Uiso 1 1 calc R
C43 C 0.2339(3) 0.6108(7) -0.0036(2) 0.0283(18) Uani 1 1 d .
H43A H 0.2401 0.5220 -0.0066 0.034 Uiso 1 1 calc R
C44 C 0.1962(3) 0.4317(6) 0.0627(2) 0.0312(19) Uani 1 1 d .
H44A H 0.1516 0.4367 0.0484 0.047 Uiso 1 1 calc R
H44B H 0.2012 0.3715 0.0888 0.047 Uiso 1 1 calc R
H44C H 0.2214 0.4081 0.0376 0.047 Uiso 1 1 calc R
O101 O 0.0553(2) 0.7282(5) -0.05972(18) 0.0547(16) Uani 1 1 d .
C101 C -0.0135(4) 0.7108(9) -0.0581(3) 0.063(3) Uani 1 1 d .
H10B H -0.0288 0.7711 -0.0363 0.076 Uiso 1 1 calc R
H10C H -0.0214 0.6294 -0.0458 0.076 Uiso 1 1 calc R
C102 C -0.0477(4) 0.7264(9) -0.1104(3) 0.063(3) Uani 1 1 d .
H10D H -0.0753 0.6566 -0.1203 0.075 Uiso 1 1 calc R
H10E H -0.0735 0.8007 -0.1134 0.075 Uiso 1 1 calc R
C103 C 0.0057(4) 0.7347(11) -0.1410(3) 0.085(4) Uani 1 1 d .
H10F H 0.0125 0.6558 -0.1559 0.102 Uiso 1 1 calc R
H10G H -0.0046 0.7950 -0.1672 0.102 Uiso 1 1 calc R
C104 C 0.0610(4) 0.7704(10) -0.1086(3) 0.073(3) Uani 1 1 d .
H10H H 0.0652 0.8592 -0.1086 0.087 Uiso 1 1 calc R
H10I H 0.0991 0.7351 -0.1193 0.087 Uiso 1 1 calc R
O201 O 0.3046(3) 1.0312(5) 0.1700(2) 0.0596(17) Uani 1 1 d .
C201 C 0.3003(5) 1.1603(8) 0.1568(4) 0.079(3) Uani 1 1 d .
H20A H 0.2561 1.1816 0.1441 0.095 Uiso 1 1 calc R
H20B H 0.3266 1.1770 0.1310 0.095 Uiso 1 1 calc R
C202 C 0.3233(6) 1.2343(10) 0.2014(4) 0.106(4) Uani 1 1 d .
H20C H 0.2987 1.3094 0.2023 0.127 Uiso 1 1 calc R
H20D H 0.3687 1.2544 0.2034 0.127 Uiso 1 1 calc R
C203 C 0.3115(8) 1.1470(12) 0.2419(4) 0.139(5) Uani 1 1 d .
H20E H 0.3435 1.1587 0.2711 0.167 Uiso 1 1 calc R
H20F H 0.2692 1.1609 0.2511 0.167 Uiso 1 1 calc R
C204 C 0.3159(6) 1.0240(10) 0.2225(3) 0.100(4) Uani 1 1 d .
H20G H 0.3583 0.9899 0.2335 0.119 Uiso 1 1 calc R
H20H H 0.2840 0.9711 0.2342 0.119 Uiso 1 1 calc R
O301 O 0.1703(2) 0.8827(5) 0.19397(17) 0.0477(15) Uani 1 1 d .
C301 C 0.1337(4) 0.9883(7) 0.1780(3) 0.051(2) Uani 1 1 d .
H30B H 0.1118 0.9773 0.1443 0.061 Uiso 1 1 calc R
H30C H 0.1613 1.0600 0.1788 0.061 Uiso 1 1 calc R
C302 C 0.0855(4) 1.0036(9) 0.2134(4) 0.077(3) Uani 1 1 d .
H30D H 0.0903 1.0833 0.2295 0.092 Uiso 1 1 calc R
H30E H 0.0419 0.9961 0.1960 0.092 Uiso 1 1 calc R
C303 C 0.0999(6) 0.9049(12) 0.2497(4) 0.120(5) Uani 1 1 d .
H30F H 0.0995 0.9360 0.2830 0.144 Uiso 1 1 calc R
H30G H 0.0682 0.8398 0.2434 0.144 Uiso 1 1 calc R
C304 C 0.1633(6) 0.8594(9) 0.2444(3) 0.079(3) Uani 1 1 d .
H30H H 0.1962 0.9022 0.2668 0.095 Uiso 1 1 calc R
H30I H 0.1665 0.7721 0.2515 0.095 Uiso 1 1 calc R
O401 O 0.3651(2) 0.8708(5) 0.08860(17) 0.0434(14) Uani 1 1 d .
C401 C 0.4123(4) 0.9666(8) 0.0901(3) 0.054(2) Uani 1 1 d .
H40A H 0.4453 0.9567 0.1187 0.065 Uiso 1 1 calc R
H40B H 0.3923 1.0465 0.0919 0.065 Uiso 1 1 calc R
C402 C 0.4407(5) 0.9549(9) 0.0431(4) 0.089(3) Uani 1 1 d .
H40C H 0.4203 1.0120 0.0183 0.106 Uiso 1 1 calc R
H40D H 0.4866 0.9715 0.0491 0.106 Uiso 1 1 calc R
C403 C 0.4283(6) 0.8261(9) 0.0264(4) 0.107(4) Uani 1 1 d .
H40E H 0.4108 0.8239 -0.0086 0.128 Uiso 1 1 calc R
H40F H 0.4679 0.7789 0.0315 0.128 Uiso 1 1 calc R
C404 C 0.3819(4) 0.7750(8) 0.0560(3) 0.056(2) Uani 1 1 d .
H40G H 0.3437 0.7469 0.0345 0.067 Uiso 1 1 calc R
H40H H 0.4007 0.7057 0.0753 0.067 Uiso 1 1 calc R
O501 O 0.3982(8) 1.1367(18) -0.1512(5) 0.170(6) Uani 0.67 1 d PD
C501 C 0.3786(10) 1.0394(12) -0.1191(7) 0.111(7) Uani 0.67 1 d PD
H50C H 0.3465 0.9875 -0.1383 0.134 Uiso 0.67 1 calc PR
H50D H 0.4156 0.9888 -0.1069 0.134 Uiso 0.67 1 calc PR
C502 C 0.3555(9) 1.0846(17) -0.0828(6) 0.101(6) Uani 0.67 1 d PD
H50A H 0.3879 1.0849 -0.0535 0.122 Uiso 0.67 1 calc PR
H50B H 0.3193 1.0357 -0.0758 0.122 Uiso 0.67 1 calc PR
C503 C 0.3348(10) 1.2086(16) -0.0953(8) 0.135(8) Uani 0.67 1 d PD
H50E H 0.3342 1.2579 -0.0657 0.162 Uiso 0.67 1 calc PR
H50F H 0.2922 1.2096 -0.1149 0.162 Uiso 0.67 1 calc PR
C504 C 0.3836(13) 1.2532(13) -0.1243(8) 0.154(10) Uani 0.67 1 d PD
H50G H 0.4214 1.2837 -0.1031 0.184 Uiso 0.67 1 calc PR
H50H H 0.3665 1.3172 -0.1474 0.184 Uiso 0.67 1 calc PR

loop_
_atom_site_aniso_label
_atom_site_aniso_U_11
_atom_site_aniso_U_22
_atom_site_aniso_U_33
_atom_site_aniso_U_23
_atom_site_aniso_U_13
_atom_site_aniso_U_12
Li3 0.040(8) 0.036(8) 0.038(8) -0.012(6) 0.005(6) 0.009(6)
Li2 0.046(8) 0.039(9) 0.053(9) 0.002(7) 0.003(7) -0.004(7)
Li1 0.052(9) 0.048(9) 0.045(8) 0.013(7) 0.004(7) 0.011(7)
O1 0.036(3) 0.061(4) 0.033(3) 0.003(3) 0.007(2) 0.005(3)
O2 0.028(3) 0.029(3) 0.032(3) -0.001(2) 0.004(2) 0.006(2)
O3 0.041(3) 0.034(3) 0.023(3) -0.006(2) 0.002(2) 0.009(3)
C1 0.026(4) 0.024(4) 0.017(4) -0.005(3) 0.004(3) 0.007(3)
C2 0.020(4) 0.036(5) 0.021(4) 0.001(4) 0.002(3) 0.005(4)
C3 0.031(5) 0.034(5) 0.023(4) 0.003(4) 0.001(4) -0.003(4)
C4 0.031(4) 0.034(5) 0.030(5) -0.004(4) 0.011(4) 0.003(4)
C5 0.016(4) 0.043(5) 0.044(5) -0.001(4) 0.012(4) 0.013(4)
C6 0.030(5) 0.053(6) 0.049(5) 0.003(4) -0.004(4) 0.009(4)
C7 0.034(5) 0.088(7) 0.060(6) 0.001(5) 0.008(4) 0.029(5)
C8 0.030(5) 0.064(7) 0.072(6) 0.005(5) 0.010(4) 0.028(5)
C9 0.033(5) 0.040(5) 0.030(5) -0.012(4) 0.014(4) -0.004(4)
C10 0.028(4) 0.037(5) 0.024(4) 0.001(4) 0.009(4) -0.003(4)
C11 0.033(5) 0.044(5) 0.028(5) 0.001(4) 0.010(4) -0.007(4)
C12 0.059(6) 0.094(8) 0.041(5) 0.019(5) 0.025(5) 0.025(6)
C13 0.056(6) 0.065(6) 0.035(5) 0.001(4) 0.004(4) -0.005(5)
C14 0.078(7) 0.058(7) 0.044(5) 0.008(5) 0.001(5) -0.021(5)
C15 0.025(4) 0.033(5) 0.032(5) 0.000(4) 0.004(4) 0.005(4)
C16 0.026(4) 0.022(4) 0.021(4) 0.003(4) 0.011(3) 0.002(4)
C17 0.027(4) 0.029(5) 0.029(4) 0.004(4) 0.007(4) 0.002(4)
C18 0.028(4) 0.027(5) 0.030(4) -0.002(4) 0.000(4) 0.001(4)
C19 0.029(4) 0.038(5) 0.032(5) 0.002(4) -0.008(4) -0.001(4)
C20 0.058(6) 0.082(7) 0.057(6) -0.026(5) -0.015(5) 0.013(6)
C21 0.065(6) 0.046(6) 0.054(6) -0.021(5) 0.013(5) -0.027(5)
C22 0.040(5) 0.068(6) 0.031(5) -0.019(4) 0.002(4) -0.004(5)
C23 0.018(4) 0.038(5) 0.040(5) 0.000(4) 0.001(4) 0.002(4)
C24 0.022(4) 0.024(4) 0.026(4) -0.002(4) 0.006(3) 0.003(4)
C25 0.026(4) 0.041(5) 0.039(5) 0.005(4) 0.009(4) 0.004(4)
C26 0.048(5) 0.055(6) 0.055(5) 0.003(5) 0.004(4) 0.025(5)
C27 0.041(5) 0.056(6) 0.077(6) 0.002(5) 0.032(5) 0.013(5)
C28 0.048(5) 0.060(6) 0.048(5) -0.013(5) 0.008(4) 0.024(5)
C29 0.030(4) 0.034(5) 0.023(4) -0.002(4) 0.005(4) -0.005(4)
C30 0.014(4) 0.029(5) 0.025(4) 0.000(4) -0.003(3) -0.001(3)
C31 0.031(4) 0.032(5) 0.024(4) 0.003(4) -0.003(3) 0.001(4)
C32 0.028(4) 0.033(5) 0.029(5) 0.000(4) 0.005(4) 0.002(4)
C33 0.055(6) 0.036(5) 0.036(5) 0.003(4) 0.001(4) -0.003(5)
C34 0.084(7) 0.062(6) 0.059(6) 0.016(5) 0.033(5) 0.044(6)
C35 0.105(8) 0.035(6) 0.074(7) 0.007(5) -0.030(6) 0.004(6)
C36 0.059(6) 0.043(6) 0.064(6) 0.014(5) 0.020(5) 0.016(5)
C37 0.022(4) 0.043(5) 0.033(5) 0.014(4) -0.001(4) 0.002(4)
C38 0.025(4) 0.036(5) 0.028(4) 0.001(4) 0.009(3) 0.007(4)
C39 0.032(4) 0.042(5) 0.026(4) -0.002(4) 0.012(4) 0.005(4)
C40 0.088(7) 0.059(6) 0.043(5) -0.017(5) 0.022(5) -0.014(6)
C41 0.060(6) 0.106(8) 0.047(5) 0.001(5) 0.023(5) 0.022(6)
C42 0.074(6) 0.068(6) 0.028(5) 0.007(5) 0.025(4) -0.002(5)
C43 0.025(4) 0.033(5) 0.026(4) -0.003(4) 0.002(3) -0.001(4)
C44 0.031(4) 0.028(5) 0.035(4) -0.001(4) 0.005(3) 0.004(4)
O101 0.039(3) 0.086(5) 0.037(3) 0.012(3) -0.001(3) 0.006(3)
C101 0.043(6) 0.098(8) 0.050(6) 0.001(5) 0.011(5) 0.022(5)
C102 0.042(5) 0.106(8) 0.037(5) 0.009(5) -0.001(4) 0.009(5)
C103 0.051(6) 0.156(11) 0.046(6) 0.028(6) -0.002(5) -0.031(7)
C104 0.055(6) 0.117(9) 0.042(6) 0.033(6) -0.005(5) -0.001(6)
O201 0.083(4) 0.043(4) 0.056(4) -0.006(3) 0.020(3) 0.003(3)
C201 0.108(9) 0.052(7) 0.085(8) -0.005(6) 0.038(6) -0.010(6)
C202 0.189(13) 0.074(8) 0.063(7) -0.031(7) 0.045(8) -0.015(8)
C203 0.233(17) 0.119(12) 0.063(8) -0.030(9) 0.015(9) -0.002(11)
C204 0.153(11) 0.092(9) 0.047(7) -0.027(7) -0.008(7) 0.032(8)
O301 0.070(4) 0.043(4) 0.031(3) 0.002(3) 0.011(3) 0.023(3)
C301 0.054(6) 0.042(6) 0.058(6) 0.008(5) 0.010(5) 0.015(5)
C302 0.063(7) 0.072(7) 0.105(8) -0.006(7) 0.043(6) 0.020(6)
C303 0.154(12) 0.131(12) 0.095(9) 0.043(8) 0.088(9) 0.045(10)
C304 0.139(10) 0.063(7) 0.039(6) 0.006(5) 0.025(6) 0.022(7)
O401 0.046(3) 0.037(3) 0.051(3) -0.001(3) 0.022(3) -0.010(3)
C401 0.057(6) 0.051(6) 0.059(6) -0.005(5) 0.022(5) -0.013(5)
C402 0.111(9) 0.067(8) 0.104(8) -0.003(6) 0.067(7) -0.024(7)
C403 0.146(11) 0.063(8) 0.138(10) -0.041(7) 0.111(9) -0.039(8)
C404 0.053(6) 0.050(6) 0.067(6) -0.027(5) 0.017(5) -0.011(5)
O501 0.199(16) 0.185(17) 0.142(13) 0.027(13) 0.075(11) 0.074(14)
C501 0.18(2) 0.078(14) 0.067(13) 0.015(12) -0.027(13) -0.040(14)
C502 0.136(16) 0.105(17) 0.077(13) 0.033(12) 0.065(12) -0.005(13)
C503 0.18(2) 0.032(11) 0.20(2) -0.042(13) 0.063(18) 0.003(14)
C504 0.25(3) 0.033(12) 0.17(2) 0.012(13) 0.01(2) -0.068(16)

loop_
_atom_type_symbol
_atom_type_description
_atom_type_scat_dispersion_real
_atom_type_scat_dispersion_imag
_atom_type_scat_source
C C 0.0033 0.0016 'International Tables Vol C Tables 4.2.6.8 and 6.1.1.4'
H H 0.0000 0.0000 'International Tables Vol C Tables 4.2.6.8 and 6.1.1.4'
Li Li -0.0003 0.0001 'International Tables Vol C Tables 4.2.6.8 and 6.1.1.4'
O O 0.0106 0.0060 'International Tables Vol C Tables 4.2.6.8 and 6.1.1.4'

loop_
_geom_angle_atom_site_label_1
_geom_angle_atom_site_label_2
_geom_angle_atom_site_label_3
_geom_angle
O2 Li3 O3 96.1(6)
O2 Li3 O301 114.3(6)
O3 Li3 O301 109.4(6)
O2 Li3 C2 96.5(5)
O3 Li3 C2 94.8(5)
O301 Li3 C2 137.5(7)
O2 Li3 Li2 50.9(4)
O3 Li3 Li2 52.9(5)
O301 Li3 Li2 101.4(6)
C2 Li3 Li2 121.0(6)
O2 Li3 C15 85.3(5)
O3 Li3 C15 127.3(6)
O301 Li3 C15 117.8(6)
C2 Li3 C15 33.3(3)
Li2 Li3 C15 131.2(6)
O2 Li3 C3 126.8(6)
O3 Li3 C3 85.5(4)
O301 Li3 C3 115.0(6)
C2 Li3 C3 30.9(3)
Li2 Li3 C3 132.5(6)
C15 Li3 C3 54.6(3)
O2 Li2 O401 117.3(7)
O2 Li2 O3 91.0(6)
O401 Li2 O3 116.0(7)
O2 Li2 O201 113.4(6)
O401 Li2 O201 103.8(6)
O3 Li2 O201 115.8(7)
O2 Li2 Li3 49.0(4)
O401 Li2 Li3 150.3(7)
O3 Li2 Li3 48.9(4)
O201 Li2 Li3 105.9(6)
O2 Li2 C17 26.8(3)
O401 Li2 C17 91.9(5)
O3 Li2 C17 95.4(5)
O201 Li2 C17 132.5(6)
Li3 Li2 C17 67.9(5)
O2 Li2 C31 95.7(5)
O401 Li2 C31 90.7(5)
O3 Li2 C31 26.8(3)
O201 Li2 C31 135.3(6)
Li3 Li2 C31 67.9(4)
C17 Li2 C31 87.9(4)
O1 Li1 O101 116.4(8)
O1 Li1 C30 84.7(5)
O101 Li1 C30 158.9(7)
O1 Li1 C31 89.2(5)
O101 Li1 C31 139.3(7)
C30 Li1 C31 34.4(3)
O1 Li1 C43 110.4(6)
O101 Li1 C43 128.7(7)
C30 Li1 C43 32.6(3)
C31 Li1 C43 57.5(4)
O1 Li1 C32 117.5(6)
O101 Li1 C32 108.4(6)
C30 Li1 C32 58.7(4)
C31 Li1 C32 32.3(3)
C43 Li1 C32 64.3(4)
C3 O1 Li1 145.0(6)
C17 O2 Li3 128.6(5)
C17 O2 Li2 112.9(6)
Li3 O2 Li2 80.1(6)
C31 O3 Li3 130.0(6)
C31 O3 Li2 110.5(6)
Li3 O3 Li2 78.2(6)
C2 C1 C30 115.4(5)
C2 C1 C44 98.8(5)
C30 C1 C44 110.4(5)
C2 C1 C16 114.8(5)
C30 C1 C16 107.3(5)
C44 C1 C16 109.8(5)
C15 C2 C3 119.5(6)
C15 C2 C1 118.9(6)
C3 C2 C1 120.3(6)
C15 C2 Li3 85.3(5)
C3 C2 Li3 95.8(5)
C1 C2 Li3 99.9(5)
O1 C3 C2 122.0(6)
O1 C3 C4 119.5(6)
C2 C3 C4 118.4(6)
O1 C3 Li3 117.4(5)
C2 C3 Li3 53.3(4)
C4 C3 Li3 99.4(5)
C9 C4 C3 118.3(6)
C9 C4 C5 122.1(6)
C3 C4 C5 119.6(6)
C6 C5 C8 110.0(6)
C6 C5 C4 111.4(6)
C8 C5 C4 109.6(6)
C6 C5 C7 106.8(6)
C8 C5 C7 107.3(6)
C4 C5 C7 111.6(6)
C4 C9 C10 124.0(7)
C15 C10 C9 116.5(6)
C15 C10 C11 121.1(6)
C9 C10 C11 122.2(6)
C14 C11 C12 109.2(7)
C14 C11 C13 107.8(7)
C12 C11 C13 107.6(6)
C14 C11 C10 108.3(6)
C12 C11 C10 112.7(6)
C13 C11 C10 111.2(6)
C2 C15 C10 122.8(6)
C2 C15 Li3 61.4(4)
C10 C15 Li3 105.2(5)
C29 C16 C17 118.2(6)
C29 C16 C1 116.4(6)
C17 C16 C1 125.0(6)
O2 C17 C16 122.3(6)
O2 C17 C18 120.0(6)
C16 C17 C18 117.7(6)
O2 C17 Li2 40.3(4)
C16 C17 Li2 109.7(5)
C18 C17 Li2 116.7(5)
C23 C18 C17 119.3(6)
C23 C18 C19 119.2(6)
C17 C18 C19 121.3(6)
C21 C19 C22 110.6(6)
C21 C19 C18 109.7(6)
C22 C19 C18 111.9(6)
C21 C19 C20 107.1(6)
C22 C19 C20 105.7(6)
C18 C19 C20 111.8(6)
C18 C23 C24 122.8(6)
C29 C24 C23 116.6(6)
C29 C24 C25 124.0(6)
C23 C24 C25 119.2(6)
C28 C25 C27 108.0(6)
C28 C25 C26 107.9(6)
C27 C25 C26 108.8(6)
C28 C25 C24 112.0(6)
C27 C25 C24 108.0(6)
C26 C25 C24 112.0(6)
C24 C29 C16 123.8(6)
C43 C30 C31 118.0(6)
C43 C30 C1 117.0(6)
C31 C30 C1 124.8(6)
C43 C30 Li1 82.5(5)
C31 C30 Li1 77.4(5)
C1 C30 Li1 113.4(5)
O3 C31 C32 120.6(7)
O3 C31 C30 121.7(6)
C32 C31 C30 117.7(7)
O3 C31 Li1 121.7(6)
C32 C31 Li1 79.1(5)
C30 C31 Li1 68.2(5)
O3 C31 Li2 42.7(4)
C32 C31 Li2 117.0(5)
C30 C31 Li2 108.8(5)
Li1 C31 Li2 161.1(5)
C37 C32 C31 119.5(7)
C37 C32 C33 119.6(6)
C31 C32 C33 120.8(7)
C37 C32 Li1 83.2(5)
C31 C32 Li1 68.7(5)
C33 C32 Li1 119.3(5)
C32 C33 C35 110.5(6)
C32 C33 C34 109.8(6)
C35 C33 C34 109.8(7)
C32 C33 C36 113.4(6)
C35 C33 C36 105.8(6)
C34 C33 C36 107.4(6)
C38 C37 C32 123.3(7)
C37 C38 C43 115.6(6)
C37 C38 C39 123.4(7)
C43 C38 C39 121.0(7)
C41 C39 C42 107.0(6)
C41 C39 C40 109.7(7)
C42 C39 C40 108.7(6)
C41 C39 C38 108.7(6)
C42 C39 C38 112.3(6)
C40 C39 C38 110.3(6)
C38 C43 C30 124.8(7)
C38 C43 Li1 88.3(5)
C30 C43 Li1 64.9(4)
C104 O101 C101 106.8(5)
C104 O101 Li1 131.8(6)
C101 O101 Li1 121.3(6)
O101 C101 C102 106.9(6)
C103 C102 C101 104.1(7)
C104 C103 C102 106.4(7)
C103 C104 O101 108.7(7)
C204 O201 C201 107.5(7)
C204 O201 Li2 119.1(6)
C201 O201 Li2 133.3(6)
O201 C201 C202 108.8(8)
C201 C202 C203 101.0(9)
C204 C203 C202 106.8(9)
O201 C204 C203 108.0(9)
C301 O301 C304 108.2(6)
C301 O301 Li3 125.0(6)
C304 O301 Li3 123.9(6)
O301 C301 C302 106.1(7)
C303 C302 C301 105.2(8)
C304 C303 C302 106.6(8)
O301 C304 C303 105.2(8)
C401 O401 C404 108.1(6)
C401 O401 Li2 125.8(6)
C404 O401 Li2 125.9(6)
O401 C401 C402 106.0(6)
C403 C402 C401 105.6(7)
C404 C403 C402 106.9(7)
O401 C404 C403 107.9(7)
C501 O501 C504 102.7(10)
C502 C501 O501 111.0(12)
C501 C502 C503 108.4(12)
C502 C503 C504 103.2(13)
C503 C504 O501 101.0(10)

loop_
_geom_bond_atom_site_label_1
_geom_bond_atom_site_label_2
_geom_bond_distance
Li3 O2 1.858(12)
Li3 O3 1.865(13)
Li3 O301 1.917(12)
Li3 C2 2.228(14)
Li3 Li2 2.423(18)
Li3 C15 2.530(14)
Li3 C3 2.765(14)
Li2 O2 1.908(14)
Li2 O401 1.963(14)
Li2 O3 1.974(13)
Li2 O201 2.135(14)
Li2 C17 2.716(15)
Li2 C31 2.725(14)
Li1 O1 1.758(14)
Li1 O101 1.894(13)
Li1 C30 2.355(14)
Li1 C31 2.475(15)
Li1 C43 2.577(15)
Li1 C32 2.609(15)
O1 C3 1.321(7)
O2 C17 1.328(7)
O3 C31 1.311(7)
C1 C2 1.547(8)
C1 C30 1.555(9)
C1 C44 1.568(8)
C1 C16 1.575(9)
C2 C15 1.395(8)
C2 C3 1.427(9)
C3 C4 1.444(9)
C4 C9 1.388(9)
C4 C5 1.537(9)
C5 C6 1.534(9)
C5 C8 1.537(10)
C5 C7 1.554(9)
C9 C10 1.403(9)
C10 C15 1.400(9)
C10 C11 1.542(9)
C11 C14 1.508(10)
C11 C12 1.520(9)
C11 C13 1.536(9)
C16 C29 1.390(9)
C16 C17 1.418(9)
C17 C18 1.433(9)
C18 C23 1.373(9)
C18 C19 1.545(9)
C19 C21 1.538(10)
C19 C22 1.543(9)
C19 C20 1.546(10)
C23 C24 1.393(8)
C24 C29 1.378(8)
C24 C25 1.544(9)
C25 C28 1.523(9)
C25 C27 1.525(10)
C25 C26 1.529(9)
C30 C43 1.401(9)
C30 C31 1.434(9)
C31 C32 1.420(9)
C32 C37 1.409(9)
C32 C33 1.525(10)
C33 C35 1.528(10)
C33 C34 1.535(10)
C33 C36 1.548(9)
C37 C38 1.383(9)
C38 C43 1.389(9)
C38 C39 1.539(9)
C39 C41 1.521(10)
C39 C42 1.525(9)
C39 C40 1.526(10)
O101 C104 1.429(8)
O101 C101 1.463(9)
C101 C102 1.506(10)
C102 C103 1.494(10)
C103 C104 1.406(10)
O201 C204 1.415(9)
O201 C201 1.450(10)
C201 C202 1.479(12)
C202 C203 1.505(14)
C203 C204 1.448(13)
O301 C301 1.415(8)
O301 C304 1.426(9)
C301 C302 1.505(10)
C302 C303 1.461(12)
C303 C304 1.446(13)
O401 C401 1.434(8)
O401 C404 1.446(8)
C401 C402 1.493(10)
C402 C403 1.485(12)
C403 C404 1.461(11)
O501 C501 1.470(18)
O501 C504 1.52(2)
C501 C502 1.263(18)
C502 C503 1.44(2)
C503 C504 1.46(2)
